data_1566144
loop_
_publ_author_name
'Forensi, Silvia'
'Stopin, Antoine'
'de Leo, Federica'
'Wouters, Johan'
'Bonifazi, Davide'

_publ_section_title
;
 1,8,10-Trisubstituted anthracenyl hydrocarbons: Towards versatile
 scaffolds for multiple-H-bonded recognition arrays
;
_journal_issue 51
_journal_name_full Tetrahedron
_journal_page_first 131299
_journal_paper_doi 10.1016/j.tet.2020.131299
_journal_volume 76
_journal_year 2020
_chemical_formula_moiety 'C14 H10 Cl2 O2'
_chemical_formula_sum 'C14 H10 Cl2 O2'
_chemical_formula_weight 281.12
_space_group_IT_number 14
_space_group_name_Hall '-P 2ybc'
_space_group_name_H-M_alt 'P 1 21/c 1'
_symmetry_cell_setting monoclinic
_symmetry_space_group_name_Hall '-P 2ybc'
_symmetry_space_group_name_H-M 'P 1 21/c 1'
_atom_sites_solution_hydrogens geom
_atom_sites_solution_primary direct
_atom_sites_solution_secondary difmap
_audit_creation_method SHELXL-97
_cell_angle_alpha 90.00
_cell_angle_beta 94.017(6)
_cell_angle_gamma 90.00
_cell_formula_units_Z 4
_cell_length_a 7.7651(5)
_cell_length_b 21.4851(14)
_cell_length_c 7.2877(4)
_cell_measurement_reflns_used 2318
_cell_measurement_temperature 293(2)
_cell_measurement_theta_max 28.3630
_cell_measurement_theta_min 3.8190
_cell_volume 1212.85(13)
_computing_cell_refinement
;
CrysAlisPro, Agilent Technologies,
Version 1.171.37.31 (release 14-01-2014 CrysAlis171 .NET)
(compiled Jan 14 2014,18:38:05)
;
_computing_data_collection
;
CrysAlisPro, Agilent Technologies,
Version 1.171.37.31 (release 14-01-2014 CrysAlis171 .NET)
(compiled Jan 14 2014,18:38:05)
;
_computing_data_reduction
;
CrysAlisPro, Agilent Technologies,
Version 1.171.37.31 (release 14-01-2014 CrysAlis171 .NET)
(compiled Jan 14 2014,18:38:05)
;
_computing_structure_refinement 'SHELXL-97 (Sheldrick, 1997)'
_computing_structure_solution sir2004
_diffrn_ambient_temperature 293(2)
_diffrn_detector 'CCD plate'
_diffrn_detector_area_resol_mean 5.1856
_diffrn_detector_type Ruby
_diffrn_measured_fraction_theta_full 0.997
_diffrn_measured_fraction_theta_max 0.997
_diffrn_measurement_device 'four-circle diffractometer'
_diffrn_measurement_device_type 'Xcalibur, Ruby, Gemini ultra'
_diffrn_measurement_method '\w scans'
_diffrn_radiation_monochromator graphite
_diffrn_radiation_source 'fine-focus sealed tube'
_diffrn_radiation_type MoK\a
_diffrn_radiation_wavelength 0.71073
_diffrn_reflns_av_R_equivalents 0.0192
_diffrn_reflns_av_sigmaI/netI 0.0246
_diffrn_reflns_limit_h_max 7
_diffrn_reflns_limit_h_min -9
_diffrn_reflns_limit_k_max 23
_diffrn_reflns_limit_k_min -25
_diffrn_reflns_limit_l_max 8
_diffrn_reflns_limit_l_min -8
_diffrn_reflns_number 5071
_diffrn_reflns_theta_full 25.00
_diffrn_reflns_theta_max 25.02
_diffrn_reflns_theta_min 3.38
_exptl_absorpt_coefficient_mu 0.524
_exptl_absorpt_correction_T_max 0.9256
_exptl_absorpt_correction_T_min 0.8587
_exptl_absorpt_correction_type multi-scan
_exptl_absorpt_process_details
;
CrysAlisPro, Agilent Technologies,
Version 1.171.37.31 (release 14-01-2014 CrysAlis171 .NET)
(compiled Jan 14 2014,18:38:05)
Empirical absorption correction using spherical harmonics,
 implemented in SCALE3 ABSPACK scaling algorithm.
Empirical absorption correction using spherical harmonics,
 implemented in SCALE3 ABSPACK scaling algorithm.
;
_exptl_crystal_colour colourless
_exptl_crystal_density_diffrn 1.540
_exptl_crystal_density_method 'not measured'
_exptl_crystal_description prism
_exptl_crystal_F_000 576
_exptl_crystal_size_max 0.30
_exptl_crystal_size_mid 0.23
_exptl_crystal_size_min 0.15
_refine_diff_density_max 0.719
_refine_diff_density_min -0.472
_refine_diff_density_rms 0.057
_refine_ls_extinction_method none
_refine_ls_goodness_of_fit_ref 1.121
_refine_ls_hydrogen_treatment constr
_refine_ls_matrix_type full
_refine_ls_number_parameters 163
_refine_ls_number_reflns 2137
_refine_ls_number_restraints 0
_refine_ls_restrained_S_all 1.121
_refine_ls_R_factor_all 0.0683
_refine_ls_R_factor_gt 0.0624
_refine_ls_shift/su_max 0.000
_refine_ls_shift/su_mean 0.000
_refine_ls_structure_factor_coef Fsqd
_refine_ls_weighting_details 'calc w=1/[\s^2^(Fo^2^)+(0.0579P)^2^+1.7668P] where P=(Fo^2^+2Fc^2^)/3'
_refine_ls_weighting_scheme calc
_refine_ls_wR_factor_gt 0.1528
_refine_ls_wR_factor_ref 0.1570
_reflns_number_gt 1918
_reflns_number_total 2137
_reflns_threshold_expression >2sigma(I)
_cod_data_source_file Tetrahedron-2020-76-131299.cif
_cod_data_source_block 8
_cod_original_sg_symbol_H-M 'P 21/c'
_cod_database_code 1566144

loop_
_symmetry_equiv_pos_as_xyz
'x, y, z'
'-x, y+1/2, -z+1/2'
'-x, -y, -z'
'x, -y-1/2, z-1/2'

loop_
_atom_site_label
_atom_site_type_symbol
_atom_site_fract_x
_atom_site_fract_y
_atom_site_fract_z
_atom_site_U_iso_or_equiv
_atom_site_adp_type
_atom_site_occupancy
_atom_site_symmetry_multiplicity
_atom_site_calc_flag
_atom_site_refinement_flags
_atom_site_disorder_assembly
_atom_site_disorder_group
Cl1 Cl 0.67171(15) 0.00549(5) 0.19237(16) 0.0662(4) Uani 1 1 d . . .
Cl2 Cl 0.10912(14) 0.11460(6) 0.06136(15) 0.0687(4) Uani 1 1 d . . .
C1 C 0.6799(4) 0.04027(17) 0.4084(5) 0.0429(8) Uani 1 1 d . . .
C2 C 0.7879(5) 0.01433(18) 0.5474(6) 0.0529(10) Uani 1 1 d . . .
H2 H 0.8497 -0.0217 0.5259 0.064 Uiso 1 1 calc R . .
C3 C 0.8029(5) 0.0423(2) 0.7172(6) 0.0556(10) Uani 1 1 d . . .
H3 H 0.8756 0.0251 0.8107 0.067 Uiso 1 1 calc R . .
C4 C 0.7117(5) 0.09526(19) 0.7502(5) 0.0527(10) Uani 1 1 d . . .
H4 H 0.7245 0.1145 0.8647 0.063 Uiso 1 1 calc R . .
C5 C 0.5998(5) 0.12015(17) 0.6120(5) 0.0435(8) Uani 1 1 d . . .
C6 C 0.5039(6) 0.1799(2) 0.6354(5) 0.0616(12) Uani 1 1 d . . .
H6 H 0.5623 0.2116 0.5657 0.074 Uiso 1 1 calc R . .
C7 C 0.3181(5) 0.17492(17) 0.5465(5) 0.0463(9) Uani 1 1 d . . .
C8 C 0.1775(6) 0.19924(19) 0.6256(6) 0.0563(10) Uani 1 1 d . . .
H8 H 0.1910 0.2178 0.7411 0.068 Uiso 1 1 calc R . .
C9 C 0.0153(6) 0.1962(2) 0.5336(6) 0.0637(11) Uani 1 1 d . . .
H9 H -0.0801 0.2121 0.5881 0.076 Uiso 1 1 calc R . .
C10 C -0.0048(5) 0.16965(19) 0.3616(6) 0.0588(11) Uani 1 1 d . . .
H10 H -0.1133 0.1678 0.2992 0.071 Uiso 1 1 calc R . .
C11 C 0.1368(5) 0.14580(17) 0.2826(5) 0.0469(9) Uani 1 1 d . . .
C12 C 0.3015(5) 0.14659(16) 0.3725(5) 0.0405(8) Uani 1 1 d . . .
C13 C 0.4590(5) 0.12101(16) 0.2910(5) 0.0424(8) Uani 1 1 d . . .
C14 C 0.5811(4) 0.09245(15) 0.4386(4) 0.0371(7) Uani 1 1 d . . .
O1 O 0.5495(3) 0.17003(12) 0.2016(3) 0.0511(7) Uani 1 1 d . . .
H1O H 0.6111 0.1890 0.2785 0.066 Uiso 1 1 calc R . .
O2 O 0.5097(5) 0.20076(17) 0.8182(4) 0.0822(11) Uani 1 1 d . . .
H2O H 0.4588 0.1759 0.8805 0.107 Uiso 1 1 calc R . .
H13 H 0.4353 0.0917 0.2029 0.041 Uiso 1 1 d . . .

loop_
_atom_site_aniso_label
_atom_site_aniso_U_11
_atom_site_aniso_U_22
_atom_site_aniso_U_33
_atom_site_aniso_U_23
_atom_site_aniso_U_13
_atom_site_aniso_U_12
Cl1 0.0672(7) 0.0646(7) 0.0671(7) -0.0219(5) 0.0063(5) 0.0102(5)
Cl2 0.0622(7) 0.0766(8) 0.0627(7) -0.0119(5) -0.0278(5) -0.0028(5)
C1 0.0325(17) 0.0435(19) 0.053(2) -0.0003(16) 0.0042(15) -0.0038(15)
C2 0.0371(19) 0.045(2) 0.076(3) 0.011(2) 0.0027(18) 0.0027(16)
C3 0.043(2) 0.062(2) 0.060(2) 0.018(2) -0.0089(18) 0.0014(19)
C4 0.048(2) 0.063(2) 0.045(2) 0.0062(18) -0.0105(16) 0.0003(19)
C5 0.0419(19) 0.048(2) 0.0396(18) 0.0003(15) -0.0060(15) 0.0008(16)
C6 0.068(3) 0.069(3) 0.045(2) -0.0172(19) -0.0172(19) 0.018(2)
C7 0.053(2) 0.044(2) 0.0415(19) -0.0014(15) -0.0023(16) 0.0074(17)
C8 0.067(3) 0.053(2) 0.050(2) 0.0005(18) 0.0102(19) 0.008(2)
C9 0.055(3) 0.063(3) 0.076(3) 0.010(2) 0.023(2) 0.007(2)
C10 0.040(2) 0.057(2) 0.079(3) 0.013(2) -0.001(2) -0.0053(18)
C11 0.043(2) 0.0424(19) 0.053(2) 0.0038(16) -0.0080(16) -0.0069(16)
C12 0.0431(19) 0.0363(17) 0.0410(18) 0.0021(14) -0.0043(14) 0.0006(15)
C13 0.045(2) 0.0413(18) 0.0392(18) -0.0073(15) -0.0085(15) 0.0011(16)
C14 0.0352(17) 0.0371(17) 0.0384(17) 0.0014(14) -0.0017(14) -0.0014(14)
O1 0.0582(16) 0.0552(15) 0.0390(13) 0.0039(11) -0.0034(11) -0.0018(13)
O2 0.111(3) 0.093(2) 0.0397(15) -0.0130(15) -0.0131(16) 0.024(2)

loop_
_atom_type_symbol
_atom_type_description
_atom_type_scat_dispersion_real
_atom_type_scat_dispersion_imag
_atom_type_scat_source
C C 0.0033 0.0016 'International Tables Vol C Tables 4.2.6.8 and 6.1.1.4'
H H 0.0000 0.0000 'International Tables Vol C Tables 4.2.6.8 and 6.1.1.4'
O O 0.0106 0.0060 'International Tables Vol C Tables 4.2.6.8 and 6.1.1.4'
Cl Cl 0.1484 0.1585 'International Tables Vol C Tables 4.2.6.8 and 6.1.1.4'

loop_
_geom_angle_atom_site_label_1
_geom_angle_atom_site_label_2
_geom_angle_atom_site_label_3
_geom_angle
_geom_angle_site_symmetry_1
_geom_angle_site_symmetry_3
C14 C1 C2 121.5(3) . .
C14 C1 Cl1 120.4(3) . .
C2 C1 Cl1 118.1(3) . .
C3 C2 C1 119.4(4) . .
C3 C2 H2 120.3 . .
C1 C2 H2 120.3 . .
C4 C3 C2 120.6(4) . .
C4 C3 H3 119.7 . .
C2 C3 H3 119.7 . .
C3 C4 C5 119.8(4) . .
C3 C4 H4 120.1 . .
C5 C4 H4 120.1 . .
C4 C5 C14 120.8(3) . .
C4 C5 C6 122.5(3) . .
C14 C5 C6 116.5(3) . .
O2 C6 C5 113.4(3) . .
O2 C6 C7 112.8(4) . .
C5 C6 C7 110.5(3) . .
O2 C6 H6 106.5 . .
C5 C6 H6 106.5 . .
C7 C6 H6 106.5 . .
C8 C7 C12 121.2(4) . .
C8 C7 C6 123.0(3) . .
C12 C7 C6 115.7(3) . .
C7 C8 C9 120.1(4) . .
C7 C8 H8 120.0 . .
C9 C8 H8 120.0 . .
C10 C9 C8 120.1(4) . .
C10 C9 H9 120.0 . .
C8 C9 H9 120.0 . .
C11 C10 C9 119.6(4) . .
C11 C10 H10 120.2 . .
C9 C10 H10 120.2 . .
C10 C11 C12 122.1(4) . .
C10 C11 Cl2 118.7(3) . .
C12 C11 Cl2 119.2(3) . .
C11 C12 C7 116.9(3) . .
C11 C12 C13 123.7(3) . .
C7 C12 C13 119.4(3) . .
O1 C13 C12 110.3(3) . .
O1 C13 C14 108.4(3) . .
C12 C13 C14 110.8(3) . .
O1 C13 H13 105.5 . .
C12 C13 H13 113.8 . .
C14 C13 H13 107.9 . .
C1 C14 C5 117.7(3) . .
C1 C14 C13 122.8(3) . .
C5 C14 C13 119.4(3) . .
C13 O1 H1O 109.5 . .
C6 O2 H2O 109.5 . .

loop_
_geom_bond_atom_site_label_1
_geom_bond_atom_site_label_2
_geom_bond_distance
_geom_bond_site_symmetry_2
Cl1 C1 1.740(4) .
Cl2 C11 1.745(4) .
C1 C14 1.385(5) .
C1 C2 1.386(5) .
C2 C3 1.373(6) .
C2 H2 0.9300 .
C3 C4 1.371(6) .
C3 H3 0.9300 .
C4 C5 1.390(5) .
C4 H4 0.9300 .
C5 C14 1.395(5) .
C5 C6 1.500(5) .
C6 O2 1.403(5) .
C6 C7 1.543(6) .
C6 H6 0.9800 .
C7 C8 1.373(5) .
C7 C12 1.405(5) .
C8 C9 1.386(6) .
C8 H8 0.9300 .
C9 C10 1.376(6) .
C9 H9 0.9300 .
C10 C11 1.375(6) .
C10 H10 0.9300 .
C11 C12 1.396(5) .
C12 C13 1.500(5) .
C13 O1 1.446(4) .
C13 C14 1.513(5) .
C13 H13 0.9086 .
O1 H1O 0.8200 .
O2 H2O 0.8200 .

loop_
_geom_torsion_atom_site_label_1
_geom_torsion_atom_site_label_2
_geom_torsion_atom_site_label_3
_geom_torsion_atom_site_label_4
_geom_torsion
_geom_torsion_site_symmetry_1
_geom_torsion_site_symmetry_2
_geom_torsion_site_symmetry_3
_geom_torsion_site_symmetry_4
C14 C1 C2 C3 -2.6(6) . . . .
Cl1 C1 C2 C3 177.2(3) . . . .
C1 C2 C3 C4 0.3(6) . . . .
C2 C3 C4 C5 1.5(6) . . . .
C3 C4 C5 C14 -1.0(6) . . . .
C3 C4 C5 C6 -176.4(4) . . . .
C4 C5 C6 O2 -12.4(6) . . . .
C14 C5 C6 O2 172.0(4) . . . .
C4 C5 C6 C7 -140.3(4) . . . .
C14 C5 C6 C7 44.2(5) . . . .
O2 C6 C7 C8 11.4(6) . . . .
C5 C6 C7 C8 139.6(4) . . . .
O2 C6 C7 C12 -171.9(3) . . . .
C5 C6 C7 C12 -43.7(5) . . . .
C12 C7 C8 C9 -0.1(6) . . . .
C6 C7 C8 C9 176.4(4) . . . .
C7 C8 C9 C10 -1.0(6) . . . .
C8 C9 C10 C11 0.5(6) . . . .
C9 C10 C11 C12 1.1(6) . . . .
C9 C10 C11 Cl2 -178.0(3) . . . .
C10 C11 C12 C7 -2.1(5) . . . .
Cl2 C11 C12 C7 177.0(3) . . . .
C10 C11 C12 C13 180.0(3) . . . .
Cl2 C11 C12 C13 -1.0(5) . . . .
C8 C7 C12 C11 1.6(5) . . . .
C6 C7 C12 C11 -175.2(3) . . . .
C8 C7 C12 C13 179.6(3) . . . .
C6 C7 C12 C13 2.9(5) . . . .
C11 C12 C13 O1 94.6(4) . . . .
C7 C12 C13 O1 -83.3(4) . . . .
C11 C12 C13 C14 -145.4(3) . . . .
C7 C12 C13 C14 36.7(4) . . . .
C2 C1 C14 C5 3.0(5) . . . .
Cl1 C1 C14 C5 -176.8(3) . . . .
C2 C1 C14 C13 -178.6(3) . . . .
Cl1 C1 C14 C13 1.6(5) . . . .
C4 C5 C14 C1 -1.2(5) . . . .
C6 C5 C14 C1 174.5(3) . . . .
C4 C5 C14 C13 -179.6(3) . . . .
C6 C5 C14 C13 -4.0(5) . . . .
O1 C13 C14 C1 -93.9(4) . . . .
C12 C13 C14 C1 144.9(3) . . . .
O1 C13 C14 C5 84.4(4) . . . .
C12 C13 C14 C5 -36.7(4) . . . .
